data_1512969
loop_
_publ_author_name
'Suryabhan Singh'
'Jyotsna Chaturvedi'
'A.S. Aditya'
'N. Rajasekhar Reddy'
'Subrato Bhattacharya'

_publ_section_title
;
 Syntheses and structural studies of heterobimetallic thiocarboxylate
 complexes containing zinc and copper
;
_journal_name_full
;
Inorganica Chimica Acta
;
_journal_page_first 6
_journal_page_last 9
_journal_paper_doi 10.1016/j.ica.2012.11.022
_journal_volume 396
_journal_year 2013
_chemical_formula_sum 'C55 H47 Cu O4 P2 S6 Zn'
_chemical_formula_weight 1155.14
_space_group_IT_number 14
_symmetry_cell_setting monoclinic
_symmetry_Int_Tables_number 14
_symmetry_space_group_name_Hall '-P 2ybc'
_symmetry_space_group_name_H-M 'P 1 21/c 1'
_atom_sites_solution_hydrogens geom
_atom_sites_solution_primary direct
_atom_sites_solution_secondary difmap
_cell_angle_alpha 90.000(5)
_cell_angle_beta 92.567(5)
_cell_angle_gamma 90.000(5)
_cell_formula_units_Z 4
_cell_length_a 10.553(5)
_cell_length_b 20.054(5)
_cell_length_c 25.727(5)
_cell_measurement_temperature 293(2)
_cell_volume 5439(3)
_computing_structure_refinement 'SHELXL-97 (Sheldrick, 1997)'
_diffrn_ambient_temperature 293(2)
_diffrn_measured_fraction_theta_full 0.996
_diffrn_measured_fraction_theta_max 0.846
_diffrn_radiation_monochromator graphite
_diffrn_radiation_type MoK\a
_diffrn_radiation_wavelength 0.71073
_diffrn_reflns_av_R_equivalents 0.0309
_diffrn_reflns_av_sigmaI/netI 0.0517
_diffrn_reflns_limit_h_max 14
_diffrn_reflns_limit_h_min -13
_diffrn_reflns_limit_k_max 25
_diffrn_reflns_limit_k_min -25
_diffrn_reflns_limit_l_max 20
_diffrn_reflns_limit_l_min -34
_diffrn_reflns_number 29286
_diffrn_reflns_theta_full 25.00
_diffrn_reflns_theta_max 29.25
_diffrn_reflns_theta_min 2.94
_diffrn_source 'fine-focus sealed tube'
_exptl_absorpt_coefficient_mu 1.165
_exptl_absorpt_correction_T_max 1.00000
_exptl_absorpt_correction_T_min 0.98254
_exptl_absorpt_correction_type multi-scan
_exptl_crystal_colour Yellow
_exptl_crystal_density_diffrn 1.411
_exptl_crystal_density_method 'not measured'
_exptl_crystal_description Rectangular
_exptl_crystal_F_000 2376
_exptl_crystal_recrystallization_method 'Chloroform and diethyl ether'
_exptl_crystal_size_max 0.32
_exptl_crystal_size_mid 0.30
_exptl_crystal_size_min 0.29
_refine_diff_density_max 1.590
_refine_diff_density_min -0.712
_refine_diff_density_rms 0.077
_refine_ls_extinction_method none
_refine_ls_goodness_of_fit_ref 1.039
_refine_ls_matrix_type full
_refine_ls_number_parameters 600
_refine_ls_number_reflns 12536
_refine_ls_number_restraints 35
_refine_ls_restrained_S_all 1.076
_refine_ls_R_factor_all 0.0901
_refine_ls_R_factor_gt 0.0588
_refine_ls_shift/su_max 0.004
_refine_ls_shift/su_mean 0.000
_refine_ls_structure_factor_coef Fsqd
_refine_ls_weighting_details 'calc w=1/[\s^2^(Fo^2^)+(0.0519P)^2^+7.3748P] where P=(Fo^2^+2Fc^2^)/3'
_refine_ls_weighting_scheme calc
_refine_ls_wR_factor_gt 0.1272
_refine_ls_wR_factor_ref 0.1448
_reflns_number_gt 8803
_reflns_number_total 12536
_reflns_threshold_expression >2sigma(I)
_cod_data_source_file ICA-2013-396-6-9-3.cif
_cod_data_source_block cu-znttan
_cod_original_sg_symbol_H-M 'P 21/c'
_cod_database_code 1512969

loop_
_symmetry_equiv_pos_as_xyz
'x, y, z'
'-x, y+1/2, -z+1/2'
'-x, -y, -z'
'x, -y-1/2, z-1/2'

loop_
_atom_site_label
_atom_site_type_symbol
_atom_site_fract_x
_atom_site_fract_y
_atom_site_fract_z
_atom_site_U_iso_or_equiv
_atom_site_adp_type
_atom_site_occupancy
_atom_site_symmetry_multiplicity
_atom_site_calc_flag
_atom_site_refinement_flags
_atom_site_disorder_assembly
_atom_site_disorder_group
S4 S 0.0781(2) 0.45739(10) 0.92837(9) 0.0710(5) Uani 0.741(3) 1 d PD A 1
C7 C 0.2182(5) 0.4421(3) 0.9006(2) 0.0710(5) Uani 0.741(3) 1 d PD A 1
C8 C 0.2755(9) 0.5026(5) 0.8865(4) 0.0710(5) Uani 0.741(3) 1 d PD A 1
H8 H 0.3530 0.5052 0.8707 0.085 Uiso 0.741(3) 1 calc PR A 1
C9 C 0.2033(8) 0.5580(4) 0.8987(3) 0.0710(5) Uani 0.741(3) 1 d PD A 1
H9 H 0.2220 0.6015 0.8893 0.085 Uiso 0.741(3) 1 calc PR A 1
C10 C 0.0978(8) 0.5394(4) 0.9273(3) 0.0710(5) Uani 0.741(3) 1 d PD A 1
H10 H 0.0456 0.5695 0.9437 0.085 Uiso 0.741(3) 1 calc PR A 1
C8A C 0.0960(17) 0.4670(9) 0.9070(8) 0.0710(5) Uani 0.259(3) 1 d PD A 2
H8A H 0.0251 0.4399 0.9097 0.085 Uiso 0.259(3) 1 calc PR A 2
C7A C 0.2182(5) 0.4421(3) 0.9006(2) 0.0710(5) Uani 0.259(3) 1 d PD A 2
S4A S 0.3078(6) 0.5065(4) 0.8835(3) 0.0710(5) Uani 0.259(3) 1 d PD A 2
C10A C 0.2121(19) 0.5639(10) 0.9117(9) 0.0710(5) Uani 0.259(3) 1 d PD A 2
H10A H 0.2360 0.6049 0.9260 0.085 Uiso 0.259(3) 1 calc PR A 2
C9A C 0.091(2) 0.5361(10) 0.9087(8) 0.0710(5) Uani 0.259(3) 1 d PD A 2
H9A H 0.0159 0.5606 0.9080 0.085 Uiso 0.259(3) 1 calc PR A 2
S6 S 0.84684(16) 0.31006(12) 0.95987(8) 0.0527(4) Uani 0.741(3) 1 d PD A 3
C12 C 0.7166(4) 0.2751(2) 0.98513(17) 0.0527(4) Uani 0.741(3) 1 d PD A 3
C13 C 0.7445(7) 0.2575(5) 1.0361(3) 0.0527(4) Uani 0.741(3) 1 d PD A 3
H13 H 0.6841 0.2382 1.0567 0.063 Uiso 0.741(3) 1 calc PR A 3
C14 C 0.8676(7) 0.2701(5) 1.0554(3) 0.0527(4) Uani 0.741(3) 1 d PD A 3
H14 H 0.8996 0.2597 1.0887 0.063 Uiso 0.741(3) 1 calc PR A 3
C15 C 0.9342(6) 0.3002(4) 1.0172(2) 0.0527(4) Uani 0.741(3) 1 d PD A 3
H15 H 1.0181 0.3140 1.0220 0.063 Uiso 0.741(3) 1 calc PR A 3
C13A C 0.8255(17) 0.3058(11) 0.9669(7) 0.0527(4) Uani 0.259(3) 1 d PD A 4
H13A H 0.8293 0.3233 0.9335 0.063 Uiso 0.259(3) 1 calc PR A 4
C12A C 0.7166(4) 0.2751(2) 0.98513(17) 0.0527(4) Uani 0.259(3) 1 d PD A 4
S6A S 0.7322(5) 0.2489(4) 1.0463(2) 0.0527(4) Uani 0.259(3) 1 d PD A 4
C15A C 0.8809(17) 0.2787(13) 1.0480(7) 0.0527(4) Uani 0.259(3) 1 d PD A 4
H15A H 0.9316 0.2759 1.0784 0.063 Uiso 0.259(3) 1 calc PR A 4
C14A C 0.9282(18) 0.3076(11) 1.0035(6) 0.0527(4) Uani 0.259(3) 1 d PD A 4
H14A H 1.0092 0.3244 0.9991 0.063 Uiso 0.259(3) 1 calc PR A 4
Cu1 Cu 0.30211(4) 0.21660(2) 0.923160(18) 0.03825(13) Uani 1 1 d . . .
Zn1 Zn 0.46353(4) 0.28895(2) 0.853502(16) 0.03452(12) Uani 1 1 d . . .
S1 S 0.38587(10) 0.18177(5) 0.84147(4) 0.0404(2) Uani 1 1 d . . .
S5 S 0.47782(10) 0.22493(7) 0.97843(4) 0.0517(3) Uani 1 1 d . A .
P2 P 0.18154(9) 0.13263(5) 0.95248(4) 0.0359(2) Uani 1 1 d . . .
P1 P 0.55020(9) 0.32913(5) 0.77217(4) 0.0351(2) Uani 1 1 d . . .
S3 S 0.17928(10) 0.30971(5) 0.91503(5) 0.0471(3) Uani 1 1 d . A .
S2 S 0.07328(19) 0.16768(11) 0.72615(7) 0.1044(6) Uani 1 1 d . . .
O2 O 0.3749(3) 0.36955(13) 0.87515(10) 0.0429(6) Uani 1 1 d . A .
O3 O 0.6037(2) 0.28858(15) 0.90725(10) 0.0440(7) Uani 1 1 d . A .
C34 C 0.1804(3) 0.1286(2) 1.02318(15) 0.0401(9) Uani 1 1 d . . .
C40 C 0.0141(4) 0.1338(2) 0.93184(15) 0.0389(9) Uani 1 1 d . . .
C28 C 0.7210(4) 0.3418(2) 0.77246(16) 0.0426(9) Uani 1 1 d . . .
C42 C -0.2082(4) 0.1155(2) 0.9442(2) 0.0567(12) Uani 1 1 d . . .
H42 H -0.2724 0.1019 0.9655 0.068 Uiso 1 1 calc R . .
C3 C 0.1894(4) 0.0819(2) 0.78592(18) 0.0528(11) Uani 1 1 d . . .
H3 H 0.2447 0.0622 0.8105 0.063 Uiso 1 1 calc R . .
C11 C 0.6007(3) 0.26578(19) 0.95297(15) 0.0353(8) Uani 1 1 d . . .
C2 C 0.1901(4) 0.1501(3) 0.77224(16) 0.0527(11) Uani 1 1 d . . .
C41 C -0.0829(4) 0.1130(2) 0.96284(18) 0.0490(10) Uani 1 1 d . . .
H41 H -0.0637 0.0973 0.9963 0.059 Uiso 1 1 calc R . .
C16 C 0.5274(4) 0.2705(2) 0.71857(15) 0.0409(9) Uani 1 1 d . . .
C29 C 0.7885(5) 0.3505(3) 0.8177(2) 0.0748(17) Uani 1 1 d . . .
H29 H 0.7468 0.3526 0.8487 0.090 Uiso 1 1 calc R . .
C22 C 0.4757(4) 0.4065(2) 0.75049(14) 0.0384(8) Uani 1 1 d . . .
C33 C 0.7858(5) 0.3401(4) 0.7275(2) 0.0859(19) Uani 1 1 d . . .
H33 H 0.7413 0.3348 0.6957 0.103 Uiso 1 1 calc R . .
C39 C 0.1813(5) 0.0695(3) 1.05095(18) 0.0597(12) Uani 1 1 d . . .
H39 H 0.1826 0.0289 1.0334 0.072 Uiso 1 1 calc R . .
C51 C 0.1580(5) -0.0015(2) 0.91811(18) 0.0582(12) Uani 1 1 d . . .
H51 H 0.0710 0.0056 0.9142 0.070 Uiso 1 1 calc R . .
C43 C -0.2382(4) 0.1376(3) 0.8957(2) 0.0614(13) Uani 1 1 d . . .
H43 H -0.3223 0.1376 0.8833 0.074 Uiso 1 1 calc R . .
C17 C 0.4793(4) 0.2890(3) 0.67025(16) 0.0534(11) Uani 1 1 d . . .
H17 H 0.4492 0.3321 0.6646 0.064 Uiso 1 1 calc R . .
C38 C 0.1803(5) 0.0705(3) 1.1047(2) 0.0749(16) Uani 1 1 d . . .
H38 H 0.1811 0.0305 1.1230 0.090 Uiso 1 1 calc R . .
C4 C 0.0931(7) 0.0480(4) 0.7570(3) 0.102(2) Uani 1 1 d . . .
H4 H 0.0778 0.0025 0.7605 0.122 Uiso 1 1 calc R . .
C27 C 0.3474(4) 0.4150(2) 0.75742(17) 0.0482(10) Uani 1 1 d . . .
H27 H 0.3021 0.3811 0.7729 0.058 Uiso 1 1 calc R . .
C36 C 0.1772(5) 0.1888(3) 1.1041(2) 0.0681(14) Uani 1 1 d . . .
H36 H 0.1747 0.2291 1.1218 0.082 Uiso 1 1 calc R . .
C47 C 0.3666(5) 0.0383(3) 0.9394(2) 0.0672(14) Uani 1 1 d . . .
H47 H 0.4210 0.0727 0.9498 0.081 Uiso 1 1 calc R . .
C46 C 0.2365(4) 0.0494(2) 0.93502(16) 0.0442(10) Uani 1 1 d . . .
C25 C 0.3508(6) 0.5224(3) 0.7196(2) 0.0715(15) Uani 1 1 d . . .
H25 H 0.3094 0.5615 0.7093 0.086 Uiso 1 1 calc R . .
C21 C 0.5692(5) 0.2059(2) 0.72659(19) 0.0609(13) Uani 1 1 d . . .
H21 H 0.5995 0.1929 0.7595 0.073 Uiso 1 1 calc R . .
C48 C 0.4154(6) -0.0240(3) 0.9281(3) 0.0852(18) Uani 1 1 d . . .
H48 H 0.5024 -0.0315 0.9316 0.102 Uiso 1 1 calc R . .
C6 C 0.2670(4) 0.37478(19) 0.89485(14) 0.0360(8) Uani 1 1 d . . .
C49 C 0.3365(7) -0.0742(3) 0.9121(2) 0.087(2) Uani 1 1 d . . .
H49 H 0.3698 -0.1159 0.9047 0.105 Uiso 1 1 calc R . .
C26 C 0.2855(5) 0.4727(2) 0.74184(19) 0.0590(12) Uani 1 1 d . . .
H26 H 0.1991 0.4774 0.7466 0.071 Uiso 1 1 calc R . .
C35 C 0.1799(4) 0.1881(3) 1.05043(18) 0.0563(12) Uani 1 1 d . . .
H35 H 0.1813 0.2282 1.0324 0.068 Uiso 1 1 calc R . .
C30 C 0.9187(6) 0.3562(4) 0.8184(3) 0.108(3) Uani 1 1 d . . .
H30 H 0.9638 0.3617 0.8500 0.130 Uiso 1 1 calc R . .
C5 C 0.0258(8) 0.0871(5) 0.7241(3) 0.121(3) Uani 1 1 d . . .
H5 H -0.0404 0.0716 0.7023 0.145 Uiso 1 1 calc R . .
C50 C 0.2083(7) -0.0639(3) 0.9067(2) 0.0790(17) Uani 1 1 d . . .
H50 H 0.1550 -0.0984 0.8955 0.095 Uiso 1 1 calc R . .
C23 C 0.5398(5) 0.4580(3) 0.7281(2) 0.0789(17) Uani 1 1 d . . .
H23 H 0.6264 0.4543 0.7234 0.095 Uiso 1 1 calc R . .
O1 O 0.2567(3) 0.26191(16) 0.77813(13) 0.0578(8) Uani 1 1 d . . .
C1 C 0.2695(4) 0.2045(2) 0.79324(15) 0.0424(9) Uani 1 1 d . . .
C20 C 0.5665(6) 0.1606(3) 0.6863(2) 0.0817(18) Uani 1 1 d . . .
H20 H 0.5957 0.1173 0.6920 0.098 Uiso 1 1 calc R . .
C19 C 0.5208(6) 0.1795(3) 0.6380(2) 0.0807(18) Uani 1 1 d . . .
H19 H 0.5200 0.1493 0.6106 0.097 Uiso 1 1 calc R . .
C44 C -0.1441(5) 0.1600(3) 0.8644(2) 0.0656(14) Uani 1 1 d . . .
H44 H -0.1646 0.1765 0.8313 0.079 Uiso 1 1 calc R . .
C45 C -0.0184(4) 0.1578(3) 0.88296(17) 0.0542(12) Uani 1 1 d . . .
H45 H 0.0450 0.1728 0.8619 0.065 Uiso 1 1 calc R . .
C18 C 0.4760(5) 0.2431(4) 0.62980(19) 0.0734(16) Uani 1 1 d . . .
H18 H 0.4433 0.2555 0.5970 0.088 Uiso 1 1 calc R . .
C37 C 0.1782(5) 0.1291(4) 1.1312(2) 0.0712(16) Uani 1 1 d . . .
H37 H 0.1774 0.1291 1.1673 0.085 Uiso 1 1 calc R . .
C31 C 0.9811(5) 0.3540(3) 0.7741(3) 0.093(2) Uani 1 1 d . . .
H31 H 1.0690 0.3579 0.7749 0.112 Uiso 1 1 calc R . .
C32 C 0.9152(6) 0.3460(4) 0.7287(3) 0.105(2) Uani 1 1 d . . .
H32 H 0.9577 0.3445 0.6978 0.126 Uiso 1 1 calc R . .
C24 C 0.4758(7) 0.5152(3) 0.7125(3) 0.102(2) Uani 1 1 d . . .
H24 H 0.5198 0.5494 0.6968 0.122 Uiso 1 1 calc R . .
O4 O 0.2466(8) 0.0900(7) 0.5996(7) 0.246(5) Uani 1 1 d D . .
C54 C 0.3436(13) -0.0148(6) 0.5821(8) 0.220(8) Uani 1 1 d D . .
H54A H 0.4244 -0.0369 0.5889 0.264 Uiso 1 1 calc R . .
H54B H 0.2794 -0.0490 0.5765 0.264 Uiso 1 1 calc R . .
C55 C 0.3107(14) 0.0282(11) 0.6319(5) 0.306(14) Uani 1 1 d D . .
H55A H 0.3858 0.0413 0.6526 0.367 Uiso 1 1 calc R . .
H55B H 0.2512 0.0058 0.6537 0.367 Uiso 1 1 calc R . .
C52 C 0.2847(14) 0.0875(9) 0.5469(6) 0.205(7) Uani 1 1 d D . .
H52A H 0.3404 0.1248 0.5407 0.245 Uiso 1 1 calc R . .
H52B H 0.2103 0.0920 0.5237 0.245 Uiso 1 1 calc R . .
C53 C 0.3505(16) 0.0250(12) 0.5348(6) 0.288(13) Uani 1 1 d D . .
H53A H 0.3085 0.0025 0.5055 0.346 Uiso 1 1 calc R . .
H53B H 0.4380 0.0336 0.5269 0.346 Uiso 1 1 calc R . .

loop_
_atom_site_aniso_label
_atom_site_aniso_U_11
_atom_site_aniso_U_22
_atom_site_aniso_U_33
_atom_site_aniso_U_23
_atom_site_aniso_U_13
_atom_site_aniso_U_12
S4 0.0697(10) 0.0503(8) 0.0946(13) -0.0060(8) 0.0210(9) 0.0140(8)
C7 0.0697(10) 0.0503(8) 0.0946(13) -0.0060(8) 0.0210(9) 0.0140(8)
C8 0.0697(10) 0.0503(8) 0.0946(13) -0.0060(8) 0.0210(9) 0.0140(8)
C9 0.0697(10) 0.0503(8) 0.0946(13) -0.0060(8) 0.0210(9) 0.0140(8)
C10 0.0697(10) 0.0503(8) 0.0946(13) -0.0060(8) 0.0210(9) 0.0140(8)
C8A 0.0697(10) 0.0503(8) 0.0946(13) -0.0060(8) 0.0210(9) 0.0140(8)
C7A 0.0697(10) 0.0503(8) 0.0946(13) -0.0060(8) 0.0210(9) 0.0140(8)
S4A 0.0697(10) 0.0503(8) 0.0946(13) -0.0060(8) 0.0210(9) 0.0140(8)
C10A 0.0697(10) 0.0503(8) 0.0946(13) -0.0060(8) 0.0210(9) 0.0140(8)
C9A 0.0697(10) 0.0503(8) 0.0946(13) -0.0060(8) 0.0210(9) 0.0140(8)
S6 0.0364(7) 0.0660(9) 0.0553(8) 0.0010(6) -0.0015(5) -0.0099(6)
C12 0.0364(7) 0.0660(9) 0.0553(8) 0.0010(6) -0.0015(5) -0.0099(6)
C13 0.0364(7) 0.0660(9) 0.0553(8) 0.0010(6) -0.0015(5) -0.0099(6)
C14 0.0364(7) 0.0660(9) 0.0553(8) 0.0010(6) -0.0015(5) -0.0099(6)
C15 0.0364(7) 0.0660(9) 0.0553(8) 0.0010(6) -0.0015(5) -0.0099(6)
C13A 0.0364(7) 0.0660(9) 0.0553(8) 0.0010(6) -0.0015(5) -0.0099(6)
C12A 0.0364(7) 0.0660(9) 0.0553(8) 0.0010(6) -0.0015(5) -0.0099(6)
S6A 0.0364(7) 0.0660(9) 0.0553(8) 0.0010(6) -0.0015(5) -0.0099(6)
C15A 0.0364(7) 0.0660(9) 0.0553(8) 0.0010(6) -0.0015(5) -0.0099(6)
C14A 0.0364(7) 0.0660(9) 0.0553(8) 0.0010(6) -0.0015(5) -0.0099(6)
Cu1 0.0347(2) 0.0359(3) 0.0443(3) 0.0051(2) 0.00395(19) -0.0054(2)
Zn1 0.0332(2) 0.0335(2) 0.0370(2) 0.00067(18) 0.00344(17) -0.00059(19)
S1 0.0454(5) 0.0346(5) 0.0417(5) -0.0034(4) 0.0064(4) -0.0029(4)
S5 0.0387(5) 0.0755(8) 0.0405(5) 0.0095(5) -0.0006(4) -0.0154(5)
P2 0.0328(5) 0.0342(5) 0.0410(5) 0.0048(4) 0.0054(4) -0.0044(4)
P1 0.0298(5) 0.0400(6) 0.0356(5) 0.0049(4) 0.0030(4) 0.0026(4)
S3 0.0357(5) 0.0388(6) 0.0675(7) 0.0040(5) 0.0112(5) 0.0016(4)
S2 0.1019(13) 0.1152(15) 0.0925(12) 0.0074(11) -0.0368(10) -0.0237(12)
O2 0.0439(15) 0.0324(15) 0.0537(17) -0.0018(12) 0.0160(12) -0.0022(12)
O3 0.0372(14) 0.0529(18) 0.0417(15) 0.0098(13) -0.0004(11) -0.0079(13)
C34 0.0304(19) 0.047(2) 0.043(2) 0.0055(18) 0.0037(15) -0.0037(18)
C40 0.0350(19) 0.037(2) 0.045(2) -0.0038(17) 0.0037(16) -0.0045(17)
C28 0.0301(19) 0.049(3) 0.049(2) 0.0073(19) 0.0041(16) 0.0018(18)
C42 0.037(2) 0.052(3) 0.081(3) -0.001(2) 0.012(2) -0.004(2)
C3 0.053(3) 0.040(2) 0.066(3) -0.013(2) 0.004(2) -0.015(2)
C11 0.0310(18) 0.033(2) 0.042(2) -0.0022(16) 0.0018(15) 0.0003(16)
C2 0.053(3) 0.064(3) 0.042(2) -0.011(2) 0.0044(19) -0.009(2)
C41 0.039(2) 0.049(3) 0.059(3) 0.006(2) 0.0061(19) -0.006(2)
C16 0.037(2) 0.049(2) 0.038(2) -0.0010(17) 0.0084(16) 0.0013(18)
C29 0.048(3) 0.117(5) 0.058(3) 0.015(3) -0.005(2) -0.025(3)
C22 0.040(2) 0.037(2) 0.038(2) 0.0048(16) -0.0006(16) 0.0007(17)
C33 0.048(3) 0.139(6) 0.072(4) -0.012(4) 0.016(3) -0.009(3)
C39 0.071(3) 0.059(3) 0.050(3) 0.012(2) 0.003(2) -0.008(3)
C51 0.068(3) 0.045(3) 0.063(3) -0.004(2) 0.016(2) -0.007(2)
C43 0.036(2) 0.065(3) 0.082(4) -0.021(3) -0.009(2) 0.005(2)
C17 0.049(2) 0.070(3) 0.041(2) 0.002(2) -0.0013(18) 0.008(2)
C38 0.079(4) 0.088(4) 0.058(3) 0.029(3) -0.001(3) -0.006(3)
C4 0.113(6) 0.076(5) 0.118(6) -0.025(4) 0.008(5) -0.040(4)
C27 0.040(2) 0.047(3) 0.058(3) 0.009(2) 0.0005(18) 0.005(2)
C36 0.063(3) 0.086(4) 0.055(3) -0.016(3) -0.002(2) 0.016(3)
C47 0.058(3) 0.054(3) 0.090(4) 0.003(3) 0.009(3) 0.005(3)
C46 0.047(2) 0.040(2) 0.046(2) 0.0086(18) 0.0122(18) 0.0006(19)
C25 0.084(4) 0.045(3) 0.084(4) 0.012(3) -0.014(3) 0.008(3)
C21 0.083(4) 0.052(3) 0.049(3) -0.001(2) 0.009(2) 0.011(3)
C48 0.078(4) 0.068(4) 0.110(5) 0.005(4) 0.020(3) 0.033(3)
C6 0.039(2) 0.036(2) 0.0331(19) -0.0007(15) -0.0006(15) 0.0026(17)
C49 0.117(6) 0.052(4) 0.098(5) 0.000(3) 0.044(4) 0.023(4)
C26 0.053(3) 0.054(3) 0.069(3) 0.004(2) -0.008(2) 0.018(2)
C35 0.057(3) 0.060(3) 0.052(3) 0.002(2) 0.003(2) 0.008(2)
C30 0.050(3) 0.177(8) 0.095(5) 0.054(5) -0.024(3) -0.033(4)
C5 0.119(6) 0.138(7) 0.104(6) -0.026(5) -0.027(5) -0.068(6)
C50 0.108(5) 0.046(3) 0.085(4) -0.015(3) 0.028(3) -0.006(3)
C23 0.052(3) 0.059(3) 0.126(5) 0.042(3) 0.012(3) -0.003(3)
O1 0.0571(19) 0.0461(19) 0.070(2) 0.0095(16) 0.0006(15) -0.0010(16)
C1 0.043(2) 0.044(2) 0.041(2) -0.0039(18) 0.0100(17) -0.0030(19)
C20 0.117(5) 0.067(4) 0.062(4) -0.014(3) 0.017(3) 0.021(4)
C19 0.080(4) 0.094(5) 0.069(4) -0.036(3) 0.007(3) 0.008(4)
C44 0.057(3) 0.083(4) 0.055(3) -0.007(3) -0.015(2) 0.008(3)
C45 0.044(2) 0.076(3) 0.043(2) -0.004(2) 0.0034(18) -0.007(2)
C18 0.061(3) 0.120(5) 0.039(3) -0.009(3) -0.004(2) 0.008(3)
C37 0.050(3) 0.120(5) 0.043(3) 0.009(3) 0.001(2) 0.005(3)
C31 0.029(2) 0.100(5) 0.149(6) 0.041(5) -0.001(3) -0.005(3)
C32 0.049(3) 0.153(7) 0.116(6) -0.012(5) 0.039(4) -0.006(4)
C24 0.088(5) 0.063(4) 0.156(7) 0.055(4) 0.010(4) -0.013(4)
O4 0.126(6) 0.312(15) 0.299(14) -0.103(12) -0.012(8) -0.010(8)
C54 0.232(15) 0.126(10) 0.29(2) 0.039(12) -0.130(16) -0.037(10)
C55 0.214(15) 0.58(4) 0.114(9) 0.147(16) -0.057(9) -0.24(2)
C52 0.197(14) 0.273(19) 0.135(10) 0.023(11) -0.088(10) 0.057(12)
C53 0.247(17) 0.44(3) 0.170(14) -0.168(18) -0.111(13) 0.15(2)

loop_
_atom_type_symbol
_atom_type_description
_atom_type_scat_dispersion_real
_atom_type_scat_dispersion_imag
_atom_type_scat_source
C C 0.0033 0.0016 'International Tables Vol C Tables 4.2.6.8 and 6.1.1.4'
H H 0.0000 0.0000 'International Tables Vol C Tables 4.2.6.8 and 6.1.1.4'
O O 0.0106 0.0060 'International Tables Vol C Tables 4.2.6.8 and 6.1.1.4'
P P 0.1023 0.0942 'International Tables Vol C Tables 4.2.6.8 and 6.1.1.4'
S S 0.1246 0.1234 'International Tables Vol C Tables 4.2.6.8 and 6.1.1.4'
Cu Cu 0.3201 1.2651 'International Tables Vol C Tables 4.2.6.8 and 6.1.1.4'
Zn Zn 0.2839 1.4301 'International Tables Vol C Tables 4.2.6.8 and 6.1.1.4'

loop_
_geom_angle_atom_site_label_1
_geom_angle_atom_site_label_2
_geom_angle_atom_site_label_3
_geom_angle
C10 S4 C7 93.5(3)
C8 C7 C6 127.9(5)
C8 C7 S4 110.2(5)
C6 C7 S4 122.0(4)
C9 C8 C7 112.5(7)
C9 C8 H8 123.8
C7 C8 H8 123.8
C8 C9 C10 111.1(8)
C8 C9 H9 124.4
C10 C9 H9 124.4
C9 C10 S4 111.9(6)
C9 C10 H10 124.1
S4 C10 H10 124.1
C9A C8A H8A 123.2
C9A C10A S4A 105.3(13)
C9A C10A H10A 127.3
S4A C10A H10A 127.4
C8A C9A C10A 111.3(16)
C8A C9A H9A 124.3
C10A C9A H9A 124.4
C12 S6 C15 92.1(3)
C13 C12 C11 130.2(5)
C13 C12 S6 109.2(4)
C11 C12 S6 120.6(3)
C12 C13 C14 116.6(6)
C12 C13 H13 121.7
C14 C13 H13 121.7
C15 C14 C13 109.0(6)
C15 C14 H14 125.5
C13 C14 H14 125.5
C14 C15 S6 113.1(5)
C14 C15 H15 123.4
S6 C15 H15 123.4
C14A C13A H13A 123.0
C14A C15A S6A 119.7(13)
C14A C15A H15A 120.2
S6A C15A H15A 120.2
C15A C14A C13A 104.2(14)
C15A C14A H14A 127.9
C13A C14A H14A 127.9
P2 Cu1 S3 108.36(5)
P2 Cu1 S5 107.41(5)
S3 Cu1 S5 116.02(5)
P2 Cu1 S1 107.93(4)
S3 Cu1 S1 112.68(4)
S5 Cu1 S1 104.07(5)
P2 Cu1 Zn1 158.34(3)
S3 Cu1 Zn1 83.18(4)
S5 Cu1 Zn1 82.31(4)
S1 Cu1 Zn1 50.44(3)
O2 Zn1 O3 98.97(12)
O2 Zn1 S1 129.23(9)
O3 Zn1 S1 109.80(9)
O2 Zn1 P1 99.92(8)
O3 Zn1 P1 107.52(8)
S1 Zn1 P1 109.48(4)
O2 Zn1 Cu1 86.34(8)
O3 Zn1 Cu1 90.44(8)
S1 Zn1 Cu1 53.63(3)
P1 Zn1 Cu1 159.60(3)
C1 S1 Zn1 94.89(15)
C1 S1 Cu1 105.45(13)
Zn1 S1 Cu1 75.93(3)
C11 S5 Cu1 114.10(14)
C34 P2 C40 103.99(17)
C34 P2 C46 102.81(19)
C40 P2 C46 104.74(19)
C34 P2 Cu1 113.27(14)
C40 P2 Cu1 116.49(14)
C46 P2 Cu1 114.08(13)
C22 P1 C16 106.16(19)
C22 P1 C28 107.27(19)
C16 P1 C28 101.00(19)
C22 P1 Zn1 111.67(13)
C16 P1 Zn1 113.08(13)
C28 P1 Zn1 116.66(13)
C6 S3 Cu1 110.06(14)
C5 S2 C2 91.6(4)
C6 O2 Zn1 129.0(2)
C11 O3 Zn1 127.0(2)
C35 C34 C39 118.5(4)
C35 C34 P2 118.0(3)
C39 C34 P2 123.5(4)
C45 C40 C41 118.0(4)
C45 C40 P2 118.0(3)
C41 C40 P2 123.9(3)
C29 C28 C33 117.8(4)
C29 C28 P1 120.5(3)
C33 C28 P1 121.6(4)
C43 C42 C41 120.8(4)
C43 C42 H42 119.6
C41 C42 H42 119.6
C4 C3 C2 110.4(5)
C4 C3 H3 124.8
C2 C3 H3 124.8
O3 C11 C12 115.2(3)
O3 C11 S5 126.0(3)
C12 C11 S5 118.7(3)
C3 C2 C1 129.7(4)
C3 C2 S2 111.1(3)
C1 C2 S2 119.1(4)
C42 C41 C40 120.4(4)
C42 C41 H41 119.8
C40 C41 H41 119.8
C17 C16 C21 119.4(4)
C17 C16 P1 122.9(4)
C21 C16 P1 117.5(3)
C28 C29 C30 120.8(5)
C28 C29 H29 119.6
C30 C29 H29 119.6
C23 C22 C27 117.7(4)
C23 C22 P1 123.8(3)
C27 C22 P1 118.5(3)
C32 C33 C28 120.9(6)
C32 C33 H33 119.6
C28 C33 H33 119.5
C38 C39 C34 120.2(5)
C38 C39 H39 119.9
C34 C39 H39 119.9
C46 C51 C50 120.2(5)
C46 C51 H51 119.9
C50 C51 H51 119.9
C42 C43 C44 120.1(4)
C42 C43 H43 120.0
C44 C43 H43 120.0
C16 C17 C18 119.7(5)
C16 C17 H17 120.2
C18 C17 H17 120.2
C37 C38 C39 120.9(5)
C37 C38 H38 119.5
C39 C38 H38 119.5
C5 C4 C3 113.7(6)
C5 C4 H4 123.2
C3 C4 H4 123.2
C26 C27 C22 121.2(4)
C26 C27 H27 119.4
C22 C27 H27 119.4
C35 C36 C37 119.6(5)
C35 C36 H36 120.2
C37 C36 H36 120.2
C48 C47 C46 120.2(5)
C48 C47 H47 119.9
C46 C47 H47 119.9
C51 C46 C47 119.0(4)
C51 C46 P2 124.2(3)
C47 C46 P2 116.7(4)
C24 C25 C26 119.9(5)
C24 C25 H25 120.0
C26 C25 H25 120.0
C20 C21 C16 120.7(5)
C20 C21 H21 119.6
C16 C21 H21 119.6
C49 C48 C47 120.1(6)
C49 C48 H48 119.9
C47 C48 H48 119.9
O2 C6 C7 116.4(4)
O2 C6 S3 124.7(3)
C7 C6 S3 118.8(3)
C48 C49 C50 120.6(6)
C48 C49 H49 119.7
C50 C49 H49 119.7
C25 C26 C27 119.8(5)
C25 C26 H26 120.1
C27 C26 H26 120.1
C36 C35 C34 121.1(5)
C36 C35 H35 119.5
C34 C35 H35 119.5
C31 C30 C29 120.8(6)
C31 C30 H30 119.6
C29 C30 H30 119.6
C4 C5 S2 113.2(5)
C4 C5 H5 123.4
S2 C5 H5 123.4
C49 C50 C51 119.9(6)
C49 C50 H50 120.1
C51 C50 H50 120.1
C22 C23 C24 120.2(5)
C22 C23 H23 119.9
C24 C23 H23 119.9
O1 C1 C2 122.1(4)
O1 C1 S1 122.1(3)
C2 C1 S1 115.9(3)
C19 C20 C21 119.6(6)
C19 C20 H20 120.2
C21 C20 H20 120.2
C20 C19 C18 120.2(5)
C20 C19 H19 119.9
C18 C19 H19 119.9
C43 C44 C45 119.2(5)
C43 C44 H44 120.4
C45 C44 H44 120.4
C40 C45 C44 121.4(4)
C40 C45 H45 119.3
C44 C45 H45 119.3
C19 C18 C17 120.2(5)
C19 C18 H18 119.9
C17 C18 H18 119.9
C38 C37 C36 119.7(5)
C38 C37 H37 120.2
C36 C37 H37 120.2
C32 C31 C30 119.2(5)
C32 C31 H31 120.4
C30 C31 H31 120.4
C31 C32 C33 120.5(6)
C31 C32 H32 119.8
C33 C32 H32 119.8
C25 C24 C23 121.2(5)
C25 C24 H24 119.4
C23 C24 H24 119.4
C52 O4 C55 109.2(10)
C53 C54 C55 113.3(11)
C53 C54 H54A 108.9
C55 C54 H54A 108.9
C53 C54 H54B 108.9
C55 C54 H54B 108.9
H54A C54 H54B 107.7
C54 C55 O4 95.8(7)
C54 C55 H55A 112.6
O4 C55 H55A 112.6
C54 C55 H55B 112.6
O4 C55 H55B 112.6
H55A C55 H55B 110.1
O4 C52 C53 112.6(12)
O4 C52 H52A 109.1
C53 C52 H52A 109.1
O4 C52 H52B 109.1
C53 C52 H52B 109.1
H52A C52 H52B 107.8
C54 C53 C52 104.4(13)
C54 C53 H53A 110.9
C52 C53 H53A 110.9
C54 C53 H53B 110.9
C52 C53 H53B 110.9
H53A C53 H53B 108.9

loop_
_geom_bond_atom_site_label_1
_geom_bond_atom_site_label_2
_geom_bond_distance
S4 C10 1.658(8)
S4 C7 1.698(5)
C7 C8 1.411(10)
C7 C6 1.455(6)
C8 C9 1.392(10)
C8 H8 0.9300
C9 C10 1.412(10)
C9 H9 0.9300
C10 H10 0.9300
C8A C9A 1.387(17)
C8A H8A 0.9300
S4A C10A 1.714(16)
C10A C9A 1.397(18)
C10A H10A 0.9300
C9A H9A 0.9300
S6 C12 1.698(5)
S6 C15 1.716(6)
C12 C13 1.378(9)
C12 C11 1.458(5)
C13 C14 1.393(9)
C13 H13 0.9300
C14 C15 1.373(8)
C14 H14 0.9300
C15 H15 0.9300
C13A C14A 1.404(17)
C13A H13A 0.9300
S6A C15A 1.678(15)
C15A C14A 1.396(17)
C15A H15A 0.9300
C14A H14A 0.9300
Cu1 P2 2.2605(12)
Cu1 S3 2.2773(13)
Cu1 S5 2.2916(13)
Cu1 S1 2.4191(11)
Cu1 Zn1 2.9141(8)
Zn1 O2 1.961(3)
Zn1 O3 1.979(3)
Zn1 S1 2.3162(12)
Zn1 P1 2.4567(11)
S1 C1 1.766(4)
S5 C11 1.690(4)
P2 C34 1.821(4)
P2 C40 1.822(4)
P2 C46 1.829(4)
P1 C22 1.816(4)
P1 C16 1.820(4)
P1 C28 1.820(4)
S3 C6 1.695(4)
S2 C5 1.692(8)
S2 C2 1.708(5)
O2 C6 1.271(4)
O3 C11 1.264(4)
C34 C35 1.383(6)
C34 C39 1.385(6)
C40 C45 1.376(6)
C40 C41 1.389(5)
C28 C29 1.348(6)
C28 C33 1.370(6)
C42 C43 1.349(7)
C42 C41 1.387(6)
C42 H42 0.9300
C3 C4 1.407(8)
C3 C2 1.414(7)
C3 H3 0.9300
C2 C1 1.464(6)
C41 H41 0.9300
C16 C17 1.373(6)
C16 C21 1.381(6)
C29 C30 1.377(7)
C29 H29 0.9300
C22 C23 1.375(6)
C22 C27 1.384(5)
C33 C32 1.370(8)
C33 H33 0.9300
C39 C38 1.384(7)
C39 H39 0.9300
C51 C46 1.375(6)
C51 C50 1.395(7)
C51 H51 0.9300
C43 C44 1.382(7)
C43 H43 0.9300
C17 C18 1.389(7)
C17 H17 0.9300
C38 C37 1.358(8)
C38 H38 0.9300
C4 C5 1.335(11)
C4 H4 0.9300
C27 C26 1.380(6)
C27 H27 0.9300
C36 C35 1.381(7)
C36 C37 1.386(8)
C36 H36 0.9300
C47 C48 1.387(7)
C47 C46 1.390(6)
C47 H47 0.9300
C25 C24 1.348(8)
C25 C26 1.353(7)
C25 H25 0.9300
C21 C20 1.378(7)
C21 H21 0.9300
C48 C49 1.358(9)
C48 H48 0.9300
C49 C50 1.369(9)
C49 H49 0.9300
C26 H26 0.9300
C35 H35 0.9300
C30 C31 1.343(9)
C30 H30 0.9300
C5 H5 0.9300
C50 H50 0.9300
C23 C24 1.382(8)
C23 H23 0.9300
O1 C1 1.221(5)
C20 C19 1.367(8)
C20 H20 0.9300
C19 C18 1.373(8)
C19 H19 0.9300
C44 C45 1.390(6)
C44 H44 0.9300
C45 H45 0.9300
C18 H18 0.9300
C37 H37 0.9300
C31 C32 1.342(9)
C31 H31 0.9300
C32 H32 0.9300
C24 H24 0.9300
O4 C52 1.433(12)
O4 C55 1.624(14)
C54 C53 1.46(2)
C54 C55 1.596(15)
C54 H54A 0.9700
C54 H54B 0.9700
C55 H55A 0.9700
C55 H55B 0.9700
C52 C53 1.473(14)
C52 H52A 0.9700
C52 H52B 0.9700
C53 H53A 0.9700
C53 H53B 0.9700

loop_
_geom_torsion_atom_site_label_1
_geom_torsion_atom_site_label_2
_geom_torsion_atom_site_label_3
_geom_torsion_atom_site_label_4
_geom_torsion
C10 S4 C7 C8 -5.0(7)
C10 S4 C7 C6 173.6(5)
C6 C7 C8 C9 -178.6(7)
S4 C7 C8 C9 -0.1(9)
C7 C8 C9 C10 6.4(11)
C8 C9 C10 S4 -10.2(9)
C7 S4 C10 C9 8.8(7)
S4A C10A C9A C8A 26.2(19)
C15 S6 C12 C13 0.1(6)
C15 S6 C12 C11 -177.8(5)
C11 C12 C13 C14 176.6(7)
S6 C12 C13 C14 -1.1(9)
C12 C13 C14 C15 1.7(11)
C13 C14 C15 S6 -1.5(9)
C12 S6 C15 C14 0.8(7)
S6A C15A C14A C13A 2(2)
P2 Cu1 Zn1 O2 143.41(12)
S3 Cu1 Zn1 O2 19.47(9)
S5 Cu1 Zn1 O2 -98.04(9)
S1 Cu1 Zn1 O2 146.52(9)
P2 Cu1 Zn1 O3 -117.63(13)
S3 Cu1 Zn1 O3 118.43(9)
S5 Cu1 Zn1 O3 0.92(9)
S1 Cu1 Zn1 O3 -114.52(9)
P2 Cu1 Zn1 S1 -3.11(9)
S3 Cu1 Zn1 S1 -127.05(5)
S5 Cu1 Zn1 S1 115.44(5)
P2 Cu1 Zn1 P1 34.55(14)
S3 Cu1 Zn1 P1 -89.38(9)
S5 Cu1 Zn1 P1 153.11(9)
S1 Cu1 Zn1 P1 37.67(9)
O2 Zn1 S1 C1 59.43(17)
O3 Zn1 S1 C1 179.96(15)
P1 Zn1 S1 C1 -62.21(13)
Cu1 Zn1 S1 C1 104.73(13)
O2 Zn1 S1 Cu1 -45.29(11)
O3 Zn1 S1 Cu1 75.23(9)
P1 Zn1 S1 Cu1 -166.94(3)
P2 Cu1 S1 C1 87.54(15)
S3 Cu1 S1 C1 -32.06(16)
S5 Cu1 S1 C1 -158.56(15)
Zn1 Cu1 S1 C1 -91.26(15)
P2 Cu1 S1 Zn1 178.79(4)
S3 Cu1 S1 Zn1 59.19(5)
S5 Cu1 S1 Zn1 -67.30(5)
P2 Cu1 S5 C11 160.52(15)
S3 Cu1 S5 C11 -78.13(16)
S1 Cu1 S5 C11 46.25(16)
Zn1 Cu1 S5 C11 0.38(15)
S3 Cu1 P2 C34 -88.29(15)
S5 Cu1 P2 C34 37.75(15)
S1 Cu1 P2 C34 149.41(14)
Zn1 Cu1 P2 C34 151.93(15)
S3 Cu1 P2 C40 32.26(15)
S5 Cu1 P2 C40 158.30(14)
S1 Cu1 P2 C40 -90.04(15)
Zn1 Cu1 P2 C40 -87.52(17)
S3 Cu1 P2 C46 154.55(16)
S5 Cu1 P2 C46 -79.41(16)
S1 Cu1 P2 C46 32.25(16)
Zn1 Cu1 P2 C46 34.77(19)
O2 Zn1 P1 C22 -14.51(17)
O3 Zn1 P1 C22 -117.29(17)
S1 Zn1 P1 C22 123.46(14)
Cu1 Zn1 P1 C22 92.00(17)
O2 Zn1 P1 C16 -134.17(17)
O3 Zn1 P1 C16 123.05(17)
S1 Zn1 P1 C16 3.80(15)
Cu1 Zn1 P1 C16 -27.66(18)
O2 Zn1 P1 C28 109.33(18)
O3 Zn1 P1 C28 6.55(19)
S1 Zn1 P1 C28 -112.69(16)
Cu1 Zn1 P1 C28 -144.15(17)
P2 Cu1 S3 C6 178.27(14)
S5 Cu1 S3 C6 57.43(15)
S1 Cu1 S3 C6 -62.38(15)
Zn1 Cu1 S3 C6 -20.55(14)
O3 Zn1 O2 C6 -111.3(3)
S1 Zn1 O2 C6 13.6(4)
P1 Zn1 O2 C6 139.1(3)
Cu1 Zn1 O2 C6 -21.4(3)
O2 Zn1 O3 C11 83.3(3)
S1 Zn1 O3 C11 -54.2(3)
P1 Zn1 O3 C11 -173.3(3)
Cu1 Zn1 O3 C11 -3.1(3)
C40 P2 C34 C35 -89.8(4)
C46 P2 C34 C35 161.2(3)
Cu1 P2 C34 C35 37.6(4)
C40 P2 C34 C39 90.9(4)
C46 P2 C34 C39 -18.1(4)
Cu1 P2 C34 C39 -141.7(3)
C34 P2 C40 C45 159.5(4)
C46 P2 C40 C45 -92.9(4)
Cu1 P2 C40 C45 34.1(4)
C34 P2 C40 C41 -19.4(4)
C46 P2 C40 C41 88.2(4)
Cu1 P2 C40 C41 -144.7(3)
C22 P1 C28 C29 104.7(4)
C16 P1 C28 C29 -144.3(4)
Zn1 P1 C28 C29 -21.3(5)
C22 P1 C28 C33 -78.1(5)
C16 P1 C28 C33 32.8(5)
Zn1 P1 C28 C33 155.8(4)
Zn1 O3 C11 C12 -177.2(3)
Zn1 O3 C11 S5 4.4(5)
C13 C12 C11 O3 179.0(6)
S6 C12 C11 O3 -3.6(6)
C13 C12 C11 S5 -2.5(8)
S6 C12 C11 S5 174.9(3)
Cu1 S5 C11 O3 -2.8(4)
Cu1 S5 C11 C12 178.9(3)
C4 C3 C2 C1 177.5(5)
C4 C3 C2 S2 0.6(6)
C5 S2 C2 C3 -0.8(4)
C5 S2 C2 C1 -178.0(4)
C43 C42 C41 C40 0.6(7)
C45 C40 C41 C42 1.1(7)
P2 C40 C41 C42 179.9(3)
C22 P1 C16 C17 8.6(4)
C28 P1 C16 C17 -103.2(4)
Zn1 P1 C16 C17 131.4(3)
C22 P1 C16 C21 -176.1(3)
C28 P1 C16 C21 72.1(4)
Zn1 P1 C16 C21 -53.3(4)
C33 C28 C29 C30 -1.1(9)
P1 C28 C29 C30 176.2(5)
C16 P1 C22 C23 -94.6(5)
C28 P1 C22 C23 12.8(5)
Zn1 P1 C22 C23 141.8(4)
C16 P1 C22 C27 86.4(4)
C28 P1 C22 C27 -166.3(3)
Zn1 P1 C22 C27 -37.3(4)
C29 C28 C33 C32 0.9(10)
P1 C28 C33 C32 -176.3(6)
C35 C34 C39 C38 0.7(7)
P2 C34 C39 C38 -180.0(4)
C41 C42 C43 C44 -2.1(8)
C21 C16 C17 C18 -1.5(7)
P1 C16 C17 C18 173.8(4)
C34 C39 C38 C37 0.1(8)
C2 C3 C4 C5 -0.1(9)
C23 C22 C27 C26 0.8(7)
P1 C22 C27 C26 179.9(4)
C50 C51 C46 C47 1.5(7)
C50 C51 C46 P2 -178.6(4)
C48 C47 C46 C51 -1.8(7)
C48 C47 C46 P2 178.3(4)
C34 P2 C46 C51 99.1(4)
C40 P2 C46 C51 -9.3(4)
Cu1 P2 C46 C51 -137.8(3)
C34 P2 C46 C47 -81.0(4)
C40 P2 C46 C47 170.6(3)
Cu1 P2 C46 C47 42.1(4)
C17 C16 C21 C20 1.9(7)
P1 C16 C21 C20 -173.6(4)
C46 C47 C48 C49 1.0(9)
Zn1 O2 C6 C7 -172.0(3)
Zn1 O2 C6 S3 8.7(5)
C8 C7 C6 O2 0.7(9)
S4 C7 C6 O2 -177.6(4)
C8 C7 C6 S3 -180.0(7)
S4 C7 C6 S3 1.7(6)
Cu1 S3 C6 O2 15.8(4)
Cu1 S3 C6 C7 -163.4(3)
C47 C48 C49 C50 0.1(10)
C24 C25 C26 C27 0.4(9)
C22 C27 C26 C25 -0.4(7)
C37 C36 C35 C34 1.6(7)
C39 C34 C35 C36 -1.6(7)
P2 C34 C35 C36 179.1(4)
C28 C29 C30 C31 0.7(11)
C3 C4 C5 S2 -0.5(10)
C2 S2 C5 C4 0.7(7)
C48 C49 C50 C51 -0.4(9)
C46 C51 C50 C49 -0.4(8)
C27 C22 C23 C24 -1.1(9)
P1 C22 C23 C24 179.8(5)
C3 C2 C1 O1 -178.1(4)
S2 C2 C1 O1 -1.4(6)
C3 C2 C1 S1 2.3(6)
S2 C2 C1 S1 179.0(2)
Zn1 S1 C1 O1 0.8(4)
Cu1 S1 C1 O1 77.5(4)
Zn1 S1 C1 C2 -179.6(3)
Cu1 S1 C1 C2 -102.9(3)
C16 C21 C20 C19 -0.7(9)
C21 C20 C19 C18 -1.0(10)
C42 C43 C44 C45 1.9(8)
C41 C40 C45 C44 -1.3(7)
P2 C40 C45 C44 179.8(4)
C43 C44 C45 C40 -0.2(8)
C20 C19 C18 C17 1.4(9)
C16 C17 C18 C19 -0.2(8)
C39 C38 C37 C36 -0.1(8)
C35 C36 C37 C38 -0.8(8)
C29 C30 C31 C32 0.0(12)
C30 C31 C32 C33 -0.1(12)
C28 C33 C32 C31 -0.3(12)
C26 C25 C24 C23 -0.8(11)
C22 C23 C24 C25 1.2(11)
C53 C54 C55 O4 21.6(14)
C52 O4 C55 C54 -17.9(12)
C55 O4 C52 C53 9.9(16)
C55 C54 C53 C52 -17.5(17)
O4 C52 C53 C54 4.3(18)
